data_2218580
loop_
_publ_author_name
'Crossland, Justin L'
'Zakharov, Lev N'
'Tyler, David R'

_publ_section_title
;
 (Ethane-1,2-diyl)bis[bis(3-methoxypropyl)methylphosphonium]
 bis(tetraphenylborate) diethyl ether solvate
;
_journal_coeditor_code YA2073
_journal_issue 6
_journal_name_full 'Acta Crystallographica Section E'
_journal_page_first o1111
_journal_paper_doi 10.1107/S1600536808013962
_journal_volume 64
_journal_year 2008
_chemical_formula_iupac 'C20 H46 O4 P2 2+, 2(C24 H20 B1 -), C4 H10 O1'
_chemical_formula_moiety 'C20 H46 O4 P2 2+, 2(C24 H20 B1 -), C4 H10 O1'
_chemical_formula_sum 'C72 H96 B2 O5 P2'
_chemical_formula_weight 1125.1
_chemical_name_systematic
;
(Ethane-1,2-diyl)bis[bis(3-methoxypropyl)methylphosphonium]
bis(tetraphenylborate) diethyl ether solvate
;
_space_group_IT_number 33
_symmetry_cell_setting orthorhombic
_symmetry_space_group_name_Hall 'P 2c -2n'
_symmetry_space_group_name_H-M 'P n a 21'
_atom_sites_solution_hydrogens geom
_atom_sites_solution_primary direct
_atom_sites_solution_secondary difmap
_audit_creation_method 'Bruker SHELXTL 6.10'
_cell_angle_alpha 90.00
_cell_angle_beta 90.00
_cell_angle_gamma 90.00
_cell_formula_units_Z 4
_cell_length_a 39.548(4)
_cell_length_b 12.6038(11)
_cell_length_c 13.1767(12)
_cell_measurement_reflns_used 7356
_cell_measurement_temperature 173(2)
_cell_measurement_theta_max 26.3
_cell_measurement_theta_min 2.2
_cell_volume 6568.0(11)
_computing_cell_refinement 'SAINT (Bruker, 2000)'
_computing_data_collection 'SMART (Bruker, 2000)'
_computing_data_reduction 'SAINT (Bruker, 2000)'
_computing_molecular_graphics 'SHELXTL (Sheldrick, 2008)'
_computing_publication_material 'SHELXTL (Sheldrick, 2008)'
_computing_structure_refinement 'SHELXTL (Sheldrick, 2008)'
_computing_structure_solution 'SHELXTL (Sheldrick, 2008)'
_diffrn_ambient_temperature 173(2)
_diffrn_measured_fraction_theta_full 1.000
_diffrn_measured_fraction_theta_max 1.000
_diffrn_measurement_device_type 'Bruker SMART APEX CCD area-detector'
_diffrn_measurement_method '\f and \w'
_diffrn_radiation_monochromator graphite
_diffrn_radiation_source 'fine-focus sealed tube'
_diffrn_radiation_type MoK\a
_diffrn_radiation_wavelength 0.71073
_diffrn_reflns_av_R_equivalents 0.024
_diffrn_reflns_av_sigmaI/netI 0.019
_diffrn_reflns_limit_h_max 50
_diffrn_reflns_limit_h_min -50
_diffrn_reflns_limit_k_max 16
_diffrn_reflns_limit_k_min -16
_diffrn_reflns_limit_l_max 16
_diffrn_reflns_limit_l_min -16
_diffrn_reflns_number 71930
_diffrn_reflns_theta_full 27.0
_diffrn_reflns_theta_max 27.0
_diffrn_reflns_theta_min 1.0
_diffrn_standards_decay_% 0
_diffrn_standards_interval_count 0
_diffrn_standards_number 0
_exptl_absorpt_coefficient_mu 0.13
_exptl_absorpt_correction_T_max 0.982
_exptl_absorpt_correction_T_min 0.952
_exptl_absorpt_correction_type multi-scan
_exptl_absorpt_process_details '(SADABS; Sheldrick, 1995; Blessing, 1995)'
_exptl_crystal_colour 'Light yellow'
_exptl_crystal_density_diffrn 1.275
_exptl_crystal_density_method 'not measured'
_exptl_crystal_description Plate
_exptl_crystal_F_000 2432
_exptl_crystal_size_max 0.38
_exptl_crystal_size_mid 0.36
_exptl_crystal_size_min 0.14
_refine_diff_density_max 0.37
_refine_diff_density_min -0.14
_refine_ls_abs_structure_details 'Flack (1983); 6847 Friedel pairs'
_refine_ls_abs_structure_Flack 0.00(5)
_refine_ls_extinction_method none
_refine_ls_goodness_of_fit_ref 1.01
_refine_ls_hydrogen_treatment constr
_refine_ls_matrix_type full
_refine_ls_number_parameters 685
_refine_ls_number_reflns 14334
_refine_ls_number_restraints 1
_refine_ls_restrained_S_all 1.01
_refine_ls_R_factor_all 0.047
_refine_ls_R_factor_gt 0.043
_refine_ls_shift/su_max 0.003
_refine_ls_shift/su_mean 0.000
_refine_ls_structure_factor_coef Fsqd
_refine_ls_weighting_details 'calc w=1/[\s^2^(Fo^2^)+(0.0832P)^2^] where P=(Fo^2^+2Fc^2^)/3'
_refine_ls_weighting_scheme calc
_refine_ls_wR_factor_gt 0.110
_refine_ls_wR_factor_ref 0.114
_reflns_number_gt 12932
_reflns_number_total 14334
_reflns_threshold_expression I>2\s(I)
_cod_data_source_file ya2073.cif
_cod_data_source_block I
_cod_depositor_comments
;
The following automatic conversions were performed:
'_symmetry_cell_setting' value 'Orthorhombic' changed to 'orthorhombic'
according to '/home/saulius/struct/CIF-dictionaries/cif_core.dic'
dictionary named 'cif_core.dic' version 2.4.1 from 2010-06-29.

Automatic conversion script
Id: cif_fix_enum 1527 2010-12-29 10:47:43Z saulius 

The following automatic conversions were performed:

'_symmetry_cell_setting' value 'Orthorhombic' changed to
'orthorhombic' according to
/home/saulius/struct/CIF-dictionaries/cif_core.dic dictionary named
'cif_core.dic' version 2.4.1 from 2010-06-29.

Automatic conversion script
Id: cif_fix_values 1715 2011-07-08 13:25:40Z adriana 
;
_cod_original_cell_volume 6567.9(10)
_cod_database_code 2218580
_cod_database_fobs_code 2218580

loop_
_symmetry_equiv_pos_as_xyz
'x, y, z'
'-x, -y, z+1/2'
'x+1/2, -y+1/2, z'
'-x+1/2, y+1/2, z+1/2'

loop_
_atom_site_type_symbol
_atom_site_label
_atom_site_fract_x
_atom_site_fract_y
_atom_site_fract_z
_atom_site_U_iso_or_equiv
_atom_site_adp_type
_atom_site_calc_flag
_atom_site_refinement_flags
_atom_site_occupancy
P P1 0.911570(10) 0.94306(4) 0.24530(3) 0.04314(10) Uani d . 1
P P2 0.832165(10) 0.95915(3) 0.00836(3) 0.04089(10) Uani d . 1
O O1 0.97349(4) 0.65112(11) 0.23890(14) 0.0727(4) Uani d . 1
O O2 0.91181(4) 1.26782(11) 0.11308(12) 0.0619(3) Uani d . 1
O O3 0.77829(4) 0.64990(11) -0.00135(12) 0.0653(4) Uani d . 1
O O4 0.82537(4) 1.25529(10) 0.18899(10) 0.0557(3) Uani d . 1
B B1 0.79371(5) 0.74618(15) 0.42316(13) 0.0412(4) Uani d . 1
B B2 0.94798(4) 0.83084(15) 0.77964(14) 0.0390(4) Uani d . 1
C C1 0.90670(5) 0.92107(19) 0.37877(15) 0.0600(5) Uani d . 1
H H1A 0.9288 0.9261 0.4120 0.090 Uiso calc R 1
H H1B 0.8971 0.8503 0.3902 0.090 Uiso calc R 1
H H1C 0.8915 0.9748 0.4071 0.090 Uiso calc R 1
C C2 0.87039(4) 0.93324(15) 0.18730(13) 0.0453(4) Uani d . 1
H H2A 0.8600 0.8645 0.2060 0.054 Uiso calc R 1
H H2B 0.8557 0.9905 0.2138 0.054 Uiso calc R 1
C C3 0.87232(4) 0.94183(14) 0.07080(13) 0.0435(4) Uani d . 1
H H3A 0.8831 0.8768 0.0440 0.052 Uiso calc R 1
H H3B 0.8871 1.0025 0.0531 0.052 Uiso calc R 1
C C4 0.84123(5) 0.95670(15) -0.12429(14) 0.0489(4) Uani d . 1
H H4A 0.8202 0.9659 -0.1627 0.073 Uiso calc R 1
H H4B 0.8516 0.8885 -0.1421 0.073 Uiso calc R 1
H H4C 0.8569 1.0144 -0.1409 0.073 Uiso calc R 1
C C5 0.93830(4) 0.84373(15) 0.19051(14) 0.0489(4) Uani d . 1
H H5A 0.9272 0.7738 0.1986 0.059 Uiso calc R 1
H H5B 0.9403 0.8578 0.1168 0.059 Uiso calc R 1
C C6 0.97363(5) 0.83772(15) 0.2358(2) 0.0586(5) Uani d . 1
H H6A 0.9868 0.9006 0.2146 0.070 Uiso calc R 1
H H6B 0.9721 0.8383 0.3108 0.070 Uiso calc R 1
C C7 0.99146(5) 0.73853(18) 0.2017(2) 0.0682(6) Uani d . 1
H H7A 0.9924 0.7360 0.1266 0.082 Uiso calc R 1
H H7B 1.0149 0.7376 0.2280 0.082 Uiso calc R 1
C C8 0.98754(12) 0.5538(3) 0.2070(4) 0.1449(17) Uani d . 1
H H8A 0.9744 0.4951 0.2356 0.217 Uiso calc R 1
H H8B 1.0110 0.5489 0.2305 0.217 Uiso calc R 1
H H8C 0.9870 0.5498 0.1328 0.217 Uiso calc R 1
C C9 0.92862(4) 1.07202(14) 0.22043(15) 0.0482(4) Uani d . 1
H H9A 0.9516 1.0759 0.2502 0.058 Uiso calc R 1
H H9B 0.9310 1.0808 0.1461 0.058 Uiso calc R 1
C C10 0.90770(5) 1.16456(17) 0.26171(15) 0.0558(5) Uani d . 1
H H10A 0.8836 1.1532 0.2451 0.067 Uiso calc R 1
H H10B 0.9099 1.1672 0.3365 0.067 Uiso calc R 1
C C11 0.91921(6) 1.26808(16) 0.21734(18) 0.0644(5) Uani d . 1
H H11A 0.9074 1.3277 0.2510 0.077 Uiso calc R 1
H H11B 0.9438 1.2770 0.2279 0.077 Uiso calc R 1
C C12 0.92053(8) 1.36238(19) 0.0625(2) 0.0864(8) Uani d . 1
H H12A 0.9146 1.3564 -0.0094 0.130 Uiso calc R 1
H H12B 0.9449 1.3746 0.0690 0.130 Uiso calc R 1
H H12C 0.9082 1.4219 0.0929 0.130 Uiso calc R 1
C C13 0.80570(4) 0.84972(14) 0.04360(14) 0.0475(4) Uani d . 1
H H13A 0.8192 0.7838 0.0389 0.057 Uiso calc R 1
H H13B 0.7991 0.8587 0.1156 0.057 Uiso calc R 1
C C14 0.77376(5) 0.83502(16) -0.01878(17) 0.0559(5) Uani d . 1
H H14A 0.7586 0.8968 -0.0093 0.067 Uiso calc R 1
H H14B 0.7796 0.8300 -0.0917 0.067 Uiso calc R 1
C C15 0.75584(5) 0.73456(16) 0.01469(17) 0.0575(5) Uani d . 1
H H15A 0.7497 0.7392 0.0874 0.069 Uiso calc R 1
H H15B 0.7349 0.7241 -0.0254 0.069 Uiso calc R 1
C C16 0.76678(6) 0.55335(17) 0.03814(19) 0.0679(6) Uani d . 1
H H16A 0.7834 0.4976 0.0238 0.102 Uiso calc R 1
H H16B 0.7451 0.5348 0.0066 0.102 Uiso calc R 1
H H16C 0.7637 0.5600 0.1117 0.102 Uiso calc R 1
C C17 0.81313(4) 1.08180(14) 0.04768(14) 0.0459(4) Uani d . 1
H H17A 0.7915 1.0914 0.0109 0.055 Uiso calc R 1
H H17B 0.8080 1.0779 0.1211 0.055 Uiso calc R 1
C C18 0.83580(4) 1.17816(13) 0.02792(14) 0.0480(4) Uani d . 1
H H18A 0.8591 1.1617 0.0500 0.058 Uiso calc R 1
H H18B 0.8363 1.1931 -0.0458 0.058 Uiso calc R 1
C C19 0.82331(5) 1.27586(14) 0.08396(15) 0.0510(4) Uani d . 1
H H19A 0.8374 1.3380 0.0663 0.061 Uiso calc R 1
H H19B 0.7996 1.2915 0.0646 0.061 Uiso calc R 1
C C20 0.81650(8) 1.34563(19) 0.2477(2) 0.0839(7) Uani d . 1
H H20A 0.8181 1.3282 0.3200 0.126 Uiso calc R 1
H H20B 0.7933 1.3669 0.2316 0.126 Uiso calc R 1
H H20C 0.8320 1.4041 0.2320 0.126 Uiso calc R 1
C C21 0.78618(4) 0.68610(13) 0.53154(12) 0.0420(3) Uani d . 1
C C22 0.79233(5) 0.57695(15) 0.54487(16) 0.0559(4) Uani d . 1
H H22A 0.8030 0.5384 0.4918 0.067 Uiso calc R 1
C C23 0.78333(6) 0.52385(18) 0.63310(18) 0.0669(6) Uani d . 1
H H23A 0.7876 0.4499 0.6389 0.080 Uiso calc R 1
C C24 0.76838(5) 0.5769(2) 0.71195(16) 0.0659(6) Uani d . 1
H H24A 0.7629 0.5408 0.7730 0.079 Uiso calc R 1
C C25 0.76143(5) 0.6835(2) 0.70145(14) 0.0586(5) Uani d . 1
H H25A 0.7507 0.7208 0.7552 0.070 Uiso calc R 1
C C26 0.76999(4) 0.73713(16) 0.61236(13) 0.0467(4) Uani d . 1
H H26A 0.7647 0.8104 0.6064 0.056 Uiso calc R 1
C C27 0.82566(5) 0.69210(13) 0.36231(15) 0.0508(4) Uani d . 1
C C28 0.85635(6) 0.67357(19) 0.4118(2) 0.0719(6) Uani d . 1
H H28A 0.8581 0.6869 0.4826 0.086 Uiso calc R 1
C C29 0.88499(7) 0.6353(2) 0.3584(3) 0.0974(10) Uani d . 1
H H29A 0.9058 0.6257 0.3934 0.117 Uiso calc R 1
C C30 0.88308(10) 0.6121(2) 0.2578(3) 0.1037(12) Uani d . 1
H H30A 0.9021 0.5847 0.2225 0.124 Uiso calc R 1
C C31 0.85326(10) 0.6292(2) 0.2087(2) 0.0975(11) Uani d . 1
H H31A 0.8517 0.6131 0.1384 0.117 Uiso calc R 1
C C32 0.82511(7) 0.66919(15) 0.25845(16) 0.0648(6) Uani d . 1
H H32A 0.8050 0.6814 0.2210 0.078 Uiso calc R 1
C C33 0.80584(4) 0.86990(13) 0.43980(12) 0.0380(3) Uani d . 1
C C34 0.82293(4) 0.90416(14) 0.52690(13) 0.0441(3) Uani d . 1
H H34A 0.8264 0.8552 0.5807 0.053 Uiso calc R 1
C C35 0.83506(4) 1.00754(16) 0.53765(16) 0.0531(4) Uani d . 1
H H35A 0.8464 1.0276 0.5983 0.064 Uiso calc R 1
C C36 0.83078(5) 1.08061(15) 0.46135(18) 0.0586(5) Uani d . 1
H H36A 0.8389 1.1511 0.4689 0.070 Uiso calc R 1
C C37 0.81437(5) 1.04982(14) 0.37331(16) 0.0505(4) Uani d . 1
H H37A 0.8112 1.0993 0.3198 0.061 Uiso calc R 1
C C38 0.80252(4) 0.94648(13) 0.36320(13) 0.0418(3) Uani d . 1
H H38A 0.7917 0.9269 0.3016 0.050 Uiso calc R 1
C C39 0.75804(5) 0.73372(14) 0.36048(12) 0.0461(4) Uani d . 1
C C40 0.73388(5) 0.81338(17) 0.35444(14) 0.0548(5) Uani d . 1
H H40A 0.7385 0.8801 0.3850 0.066 Uiso calc R 1
C C41 0.70291(5) 0.7988(2) 0.30485(17) 0.0711(6) Uani d . 1
H H41A 0.6868 0.8547 0.3032 0.085 Uiso calc R 1
C C42 0.69587(7) 0.7036(3) 0.25857(16) 0.0845(9) Uani d . 1
H H42A 0.6752 0.6942 0.2230 0.101 Uiso calc R 1
C C43 0.71877(8) 0.6227(3) 0.26394(17) 0.0812(8) Uani d . 1
H H43A 0.7139 0.5565 0.2327 0.097 Uiso calc R 1
C C44 0.74898(6) 0.63734(18) 0.31486(14) 0.0642(6) Uani d . 1
H H44A 0.7643 0.5794 0.3191 0.077 Uiso calc R 1
C C45 0.91392(4) 0.76182(13) 0.80706(14) 0.0446(4) Uani d . 1
C C46 0.88717(4) 0.75319(14) 0.73721(16) 0.0506(4) Uani d . 1
H H46A 0.8898 0.7842 0.6720 0.061 Uiso calc R 1
C C47 0.85679(5) 0.70099(17) 0.75936(19) 0.0630(5) Uani d . 1
H H47A 0.8394 0.6967 0.7098 0.076 Uiso calc R 1
C C48 0.85237(6) 0.6561(2) 0.8534(2) 0.0768(7) Uani d . 1
H H48A 0.8319 0.6203 0.8695 0.092 Uiso calc R 1
C C49 0.87768(7) 0.6633(2) 0.92349(19) 0.0771(7) Uani d . 1
H H49A 0.8745 0.6326 0.9886 0.093 Uiso calc R 1
C C50 0.90827(6) 0.71519(18) 0.90178(16) 0.0599(5) Uani d . 1
H H50A 0.9254 0.7186 0.9523 0.072 Uiso calc R 1
C C51 0.93524(4) 0.95472(13) 0.78414(13) 0.0401(3) Uani d . 1
C C52 0.93251(4) 1.00970(13) 0.87662(13) 0.0421(3) Uani d . 1
H H52A 0.9399 0.9753 0.9369 0.051 Uiso calc R 1
C C53 0.91954(4) 1.11195(14) 0.88415(16) 0.0521(4) Uani d . 1
H H53A 0.9187 1.1467 0.9481 0.062 Uiso calc R 1
C C54 0.90790(5) 1.16254(15) 0.79823(18) 0.0590(5) Uani d . 1
H H54A 0.8987 1.2320 0.8026 0.071 Uiso calc R 1
C C55 0.90968(5) 1.11160(17) 0.70600(17) 0.0581(5) Uani d . 1
H H55A 0.9018 1.1461 0.6464 0.070 Uiso calc R 1
C C56 0.92309(4) 1.00913(14) 0.69979(14) 0.0489(4) Uani d . 1
H H56A 0.9239 0.9753 0.6354 0.059 Uiso calc R 1
C C57 0.96259(4) 0.79928(13) 0.66663(12) 0.0413(3) Uani d . 1
C C58 0.98485(4) 0.86591(16) 0.61458(14) 0.0498(4) Uani d . 1
H H58A 0.9890 0.9348 0.6410 0.060 Uiso calc R 1
C C59 1.00115(5) 0.83621(18) 0.52648(15) 0.0604(5) Uani d . 1
H H59A 1.0163 0.8842 0.4942 0.072 Uiso calc R 1
C C60 0.99563(6) 0.7370(2) 0.48486(16) 0.0672(6) Uani d . 1
H H60A 1.0068 0.7163 0.4242 0.081 Uiso calc R 1
C C61 0.97359(6) 0.66888(19) 0.53315(17) 0.0697(6) Uani d . 1
H H61A 0.9694 0.6006 0.5054 0.084 Uiso calc R 1
C C62 0.95753(5) 0.69979(15) 0.62239(15) 0.0556(4) Uani d . 1
H H62A 0.9425 0.6514 0.6544 0.067 Uiso calc R 1
C C63 0.97989(4) 0.80468(14) 0.85571(12) 0.0425(3) Uani d . 1
C C64 1.00050(4) 0.88009(15) 0.90241(14) 0.0465(4) Uani d . 1
H H64A 0.9953 0.9530 0.8929 0.056 Uiso calc R 1
C C65 1.02823(5) 0.85380(17) 0.96220(15) 0.0559(5) Uani d . 1
H H65A 1.0409 0.9082 0.9944 0.067 Uiso calc R 1
C C66 1.03732(6) 0.7494(2) 0.97483(16) 0.0654(5) Uani d . 1
H H66A 1.0564 0.7309 1.0149 0.078 Uiso calc R 1
C C67 1.01830(6) 0.67244(18) 0.92838(17) 0.0645(5) Uani d . 1
H H67A 1.0244 0.5999 0.9354 0.077 Uiso calc R 1
C C68 0.99007(5) 0.69976(16) 0.87099(15) 0.0560(4) Uani d . 1
H H68A 0.9771 0.6446 0.8409 0.067 Uiso calc R 1

loop_
_atom_site_aniso_label
_atom_site_aniso_U_11
_atom_site_aniso_U_22
_atom_site_aniso_U_33
_atom_site_aniso_U_12
_atom_site_aniso_U_13
_atom_site_aniso_U_23
P1 0.0388(2) 0.0519(2) 0.0387(2) -0.00045(17) -0.00240(17) 0.00356(19)
P2 0.03627(19) 0.0431(2) 0.0433(2) 0.00072(16) -0.00429(16) 0.00035(18)
O1 0.0891(11) 0.0520(8) 0.0770(10) 0.0136(7) 0.0054(9) 0.0073(8)
O2 0.0683(8) 0.0546(8) 0.0627(8) -0.0045(6) -0.0029(7) 0.0002(7)
O3 0.0639(8) 0.0541(7) 0.0778(10) -0.0116(6) 0.0177(8) -0.0065(7)
O4 0.0677(8) 0.0461(7) 0.0532(7) 0.0001(6) -0.0047(6) -0.0017(5)
B1 0.0502(10) 0.0412(9) 0.0322(8) -0.0024(7) 0.0039(7) 0.0053(7)
B2 0.0399(9) 0.0411(9) 0.0361(8) -0.0016(7) 0.0052(7) -0.0023(7)
C1 0.0598(11) 0.0806(13) 0.0396(10) 0.0023(10) 0.0010(8) 0.0039(9)
C2 0.0385(8) 0.0544(10) 0.0429(9) -0.0076(7) -0.0023(7) 0.0015(7)
C3 0.0364(8) 0.0508(9) 0.0433(9) 0.0032(6) -0.0034(7) 0.0011(7)
C4 0.0476(9) 0.0553(10) 0.0438(9) 0.0032(7) -0.0036(7) 0.0036(8)
C5 0.0518(9) 0.0498(9) 0.0451(9) 0.0073(7) -0.0006(8) 0.0059(7)
C6 0.0468(9) 0.0514(10) 0.0777(13) 0.0022(8) -0.0011(9) 0.0101(10)
C7 0.0540(11) 0.0691(13) 0.0814(15) 0.0128(10) 0.0136(10) 0.0136(11)
C8 0.173(4) 0.0621(18) 0.200(5) 0.030(2) 0.039(4) -0.005(2)
C9 0.0389(8) 0.0536(10) 0.0522(10) -0.0035(7) -0.0080(7) 0.0002(7)
C10 0.0556(10) 0.0620(11) 0.0497(11) 0.0056(9) -0.0068(8) -0.0098(9)
C11 0.0674(12) 0.0514(11) 0.0743(15) 0.0021(9) -0.0145(10) -0.0151(10)
C12 0.107(2) 0.0571(13) 0.0949(19) -0.0025(13) 0.0167(16) 0.0055(13)
C13 0.0488(9) 0.0464(9) 0.0471(9) -0.0060(7) -0.0026(7) 0.0019(7)
C14 0.0454(9) 0.0579(11) 0.0645(12) -0.0075(8) -0.0052(8) 0.0037(9)
C15 0.0451(9) 0.0611(11) 0.0663(12) -0.0101(8) 0.0012(9) -0.0034(10)
C16 0.0775(14) 0.0562(12) 0.0699(13) -0.0145(10) -0.0011(11) -0.0071(10)
C17 0.0361(8) 0.0459(9) 0.0555(10) 0.0039(7) -0.0053(7) -0.0041(8)
C18 0.0481(9) 0.0475(9) 0.0485(10) -0.0025(7) -0.0029(7) 0.0046(7)
C19 0.0499(9) 0.0429(9) 0.0603(11) 0.0014(7) -0.0049(8) 0.0102(8)
C20 0.120(2) 0.0553(12) 0.0764(15) -0.0084(13) 0.0048(15) -0.0167(12)
C21 0.0392(8) 0.0483(9) 0.0383(8) -0.0048(6) 0.0001(6) 0.0100(7)
C22 0.0640(11) 0.0496(10) 0.0541(11) -0.0055(8) -0.0008(9) 0.0147(8)
C23 0.0703(13) 0.0634(12) 0.0668(13) -0.0122(10) -0.0102(11) 0.0319(11)
C24 0.0572(11) 0.0902(16) 0.0502(11) -0.0231(11) -0.0071(9) 0.0335(11)
C25 0.0423(9) 0.0958(16) 0.0378(9) -0.0116(9) 0.0033(7) 0.0078(9)
C26 0.0388(8) 0.0641(11) 0.0370(8) -0.0046(7) 0.0009(6) 0.0071(7)
C27 0.0618(11) 0.0352(8) 0.0552(10) -0.0068(7) 0.0196(9) 0.0024(7)
C28 0.0599(12) 0.0653(13) 0.0906(17) 0.0035(10) 0.0155(12) -0.0102(12)
C29 0.0667(15) 0.0654(15) 0.160(3) 0.0063(12) 0.0275(18) -0.0080(18)
C30 0.112(2) 0.0573(14) 0.142(3) -0.0062(15) 0.082(2) -0.0172(16)
C31 0.149(3) 0.0531(13) 0.091(2) -0.0150(16) 0.078(2) -0.0080(12)
C32 0.0977(15) 0.0426(9) 0.0542(11) -0.0125(10) 0.0318(11) 0.0013(8)
C33 0.0351(7) 0.0420(8) 0.0370(7) 0.0012(6) 0.0048(6) 0.0030(6)
C34 0.0391(8) 0.0499(9) 0.0432(9) -0.0023(7) 0.0009(7) -0.0008(7)
C35 0.0428(9) 0.0585(11) 0.0580(11) -0.0053(8) 0.0003(8) -0.0125(9)
C36 0.0510(10) 0.0417(9) 0.0829(14) -0.0062(8) 0.0155(10) -0.0088(9)
C37 0.0476(9) 0.0416(9) 0.0623(11) 0.0023(7) 0.0140(8) 0.0105(8)
C38 0.0401(8) 0.0447(9) 0.0406(8) 0.0002(6) 0.0075(7) 0.0037(7)
C39 0.0552(10) 0.0544(10) 0.0287(7) -0.0181(8) 0.0010(7) 0.0085(7)
C40 0.0512(10) 0.0719(13) 0.0414(9) -0.0164(9) -0.0022(7) 0.0140(9)
C41 0.0541(11) 0.1074(18) 0.0519(11) -0.0160(11) -0.0026(9) 0.0276(12)
C42 0.0745(15) 0.134(2) 0.0448(11) -0.0572(17) -0.0104(10) 0.0147(13)
C43 0.0920(18) 0.1022(19) 0.0494(12) -0.0607(17) 0.0043(11) -0.0037(12)
C44 0.0842(14) 0.0668(12) 0.0417(9) -0.0351(11) 0.0050(10) 0.0037(9)
C45 0.0461(9) 0.0415(8) 0.0462(9) -0.0031(7) 0.0137(7) -0.0049(7)
C46 0.0441(8) 0.0482(9) 0.0595(10) -0.0045(7) 0.0077(8) -0.0005(8)
C47 0.0452(10) 0.0592(11) 0.0846(15) -0.0089(8) 0.0055(10) -0.0009(10)
C48 0.0582(12) 0.0794(15) 0.0928(18) -0.0217(11) 0.0256(12) 0.0010(13)
C49 0.0868(16) 0.0843(16) 0.0603(13) -0.0124(13) 0.0325(12) 0.0110(11)
C50 0.0713(12) 0.0618(11) 0.0465(10) -0.0086(9) 0.0148(9) -0.0007(9)
C51 0.0340(7) 0.0413(8) 0.0452(8) -0.0052(6) 0.0031(6) -0.0012(6)
C52 0.0376(7) 0.0427(8) 0.0460(9) -0.0031(6) 0.0022(7) -0.0022(7)
C53 0.0457(9) 0.0464(9) 0.0641(11) -0.0030(7) 0.0024(8) -0.0120(8)
C54 0.0522(10) 0.0400(9) 0.0847(15) 0.0039(8) 0.0012(10) -0.0012(10)
C55 0.0496(10) 0.0566(11) 0.0681(13) 0.0019(8) -0.0053(9) 0.0157(10)
C56 0.0477(9) 0.0507(10) 0.0485(9) -0.0008(8) -0.0036(7) 0.0002(8)
C57 0.0377(8) 0.0456(9) 0.0406(8) 0.0007(6) 0.0024(6) -0.0021(7)
C58 0.0450(9) 0.0589(10) 0.0455(9) -0.0052(8) 0.0038(7) 0.0034(8)
C59 0.0495(10) 0.0808(14) 0.0509(10) 0.0084(9) 0.0144(8) 0.0179(10)
C60 0.0659(13) 0.0934(17) 0.0424(10) 0.0231(11) 0.0126(9) -0.0017(10)
C61 0.0809(15) 0.0694(13) 0.0588(12) 0.0157(11) 0.0042(11) -0.0224(10)
C62 0.0624(11) 0.0503(10) 0.0542(10) -0.0046(8) 0.0098(9) -0.0105(8)
C63 0.0451(8) 0.0475(9) 0.0350(8) 0.0022(7) 0.0078(6) -0.0016(7)
C64 0.0425(8) 0.0525(10) 0.0444(8) -0.0008(7) 0.0054(7) 0.0036(7)
C65 0.0460(10) 0.0729(13) 0.0487(10) -0.0068(9) 0.0022(8) 0.0031(9)
C66 0.0563(11) 0.0865(15) 0.0534(11) 0.0114(11) -0.0002(9) 0.0127(10)
C67 0.0757(14) 0.0601(12) 0.0577(12) 0.0196(10) 0.0037(10) 0.0054(10)
C68 0.0663(11) 0.0509(10) 0.0508(10) 0.0108(9) 0.0002(9) -0.0057(8)

loop_
_atom_type_symbol
_atom_type_description
_atom_type_scat_dispersion_real
_atom_type_scat_dispersion_imag
_atom_type_scat_source
C C 0.0033 0.0016 'International Tables Vol C Tables 4.2.6.8 and 6.1.1.4'
H H 0.0000 0.0000 'International Tables Vol C Tables 4.2.6.8 and 6.1.1.4'
B B 0.0013 0.0007 'International Tables Vol C Tables 4.2.6.8 and 6.1.1.4'
O O 0.0106 0.0060 'International Tables Vol C Tables 4.2.6.8 and 6.1.1.4'
P P 0.1023 0.0942 'International Tables Vol C Tables 4.2.6.8 and 6.1.1.4'

loop_
_geom_angle_atom_site_label_1
_geom_angle_atom_site_label_2
_geom_angle_atom_site_label_3
_geom_angle
C9 P1 C5 109.79(9)
C9 P1 C1 111.15(10)
C5 P1 C1 110.57(10)
C9 P1 C2 108.97(8)
C5 P1 C2 108.32(9)
C1 P1 C2 107.96(9)
C4 P2 C13 110.96(9)
C4 P2 C17 112.44(9)
C13 P2 C17 110.05(9)
C4 P2 C3 105.55(9)
C13 P2 C3 107.64(8)
C17 P2 C3 110.00(8)
C7 O1 C8 112.3(2)
C11 O2 C12 114.17(19)
C16 O3 C15 113.51(16)
C19 O4 C20 111.89(17)
C39 B1 C21 103.73(13)
C39 B1 C27 112.03(14)
C21 B1 C27 111.83(14)
C39 B1 C33 114.07(14)
C21 B1 C33 111.93(13)
C27 B1 C33 103.51(13)
C51 B2 C45 104.12(13)
C51 B2 C63 113.83(14)
C45 B2 C63 112.87(14)
C51 B2 C57 111.73(13)
C45 B2 C57 111.02(13)
C63 B2 C57 103.49(12)
P1 C1 H1A 109.5
P1 C1 H1B 109.5
H1A C1 H1B 109.5
P1 C1 H1C 109.5
H1A C1 H1C 109.5
H1B C1 H1C 109.5
C3 C2 P1 111.88(11)
C3 C2 H2A 109.2
P1 C2 H2A 109.2
C3 C2 H2B 109.2
P1 C2 H2B 109.2
H2A C2 H2B 107.9
C2 C3 P2 114.83(12)
C2 C3 H3A 108.6
P2 C3 H3A 108.6
C2 C3 H3B 108.6
P2 C3 H3B 108.6
H3A C3 H3B 107.5
P2 C4 H4A 109.5
P2 C4 H4B 109.5
H4A C4 H4B 109.5
P2 C4 H4C 109.5
H4A C4 H4C 109.5
H4B C4 H4C 109.5
C6 C5 P1 114.76(14)
C6 C5 H5A 108.6
P1 C5 H5A 108.6
C6 C5 H5B 108.6
P1 C5 H5B 108.6
H5A C5 H5B 107.6
C7 C6 C5 110.77(18)
C7 C6 H6A 109.5
C5 C6 H6A 109.5
C7 C6 H6B 109.5
C5 C6 H6B 109.5
H6A C6 H6B 108.1
O1 C7 C6 108.13(17)
O1 C7 H7A 110.1
C6 C7 H7A 110.1
O1 C7 H7B 110.1
C6 C7 H7B 110.1
H7A C7 H7B 108.4
O1 C8 H8A 109.5
O1 C8 H8B 109.5
H8A C8 H8B 109.5
O1 C8 H8C 109.5
H8A C8 H8C 109.5
H8B C8 H8C 109.5
C10 C9 P1 115.04(13)
C10 C9 H9A 108.5
P1 C9 H9A 108.5
C10 C9 H9B 108.5
P1 C9 H9B 108.5
H9A C9 H9B 107.5
C11 C10 C9 111.11(17)
C11 C10 H10A 109.4
C9 C10 H10A 109.4
C11 C10 H10B 109.4
C9 C10 H10B 109.4
H10A C10 H10B 108.0
O2 C11 C10 108.41(16)
O2 C11 H11A 110.0
C10 C11 H11A 110.0
O2 C11 H11B 110.0
C10 C11 H11B 110.0
H11A C11 H11B 108.4
O2 C12 H12A 109.5
O2 C12 H12B 109.5
H12A C12 H12B 109.5
O2 C12 H12C 109.5
H12A C12 H12C 109.5
H12B C12 H12C 109.5
C14 C13 P2 116.06(13)
C14 C13 H13A 108.3
P2 C13 H13A 108.3
C14 C13 H13B 108.3
P2 C13 H13B 108.3
H13A C13 H13B 107.4
C15 C14 C13 109.46(16)
C15 C14 H14A 109.8
C13 C14 H14A 109.8
C15 C14 H14B 109.8
C13 C14 H14B 109.8
H14A C14 H14B 108.2
O3 C15 C14 107.17(15)
O3 C15 H15A 110.3
C14 C15 H15A 110.3
O3 C15 H15B 110.3
C14 C15 H15B 110.3
H15A C15 H15B 108.5
O3 C16 H16A 109.5
O3 C16 H16B 109.5
H16A C16 H16B 109.5
O3 C16 H16C 109.5
H16A C16 H16C 109.5
H16B C16 H16C 109.5
C18 C17 P2 112.83(12)
C18 C17 H17A 109.0
P2 C17 H17A 109.0
C18 C17 H17B 109.0
P2 C17 H17B 109.0
H17A C17 H17B 107.8
C19 C18 C17 111.70(15)
C19 C18 H18A 109.3
C17 C18 H18A 109.3
C19 C18 H18B 109.3
C17 C18 H18B 109.3
H18A C18 H18B 107.9
O4 C19 C18 108.01(14)
O4 C19 H19A 110.1
C18 C19 H19A 110.1
O4 C19 H19B 110.1
C18 C19 H19B 110.1
H19A C19 H19B 108.4
O4 C20 H20A 109.5
O4 C20 H20B 109.5
H20A C20 H20B 109.5
O4 C20 H20C 109.5
H20A C20 H20C 109.5
H20B C20 H20C 109.5
C26 C21 C22 115.68(15)
C26 C21 B1 122.17(15)
C22 C21 B1 121.82(16)
C23 C22 C21 122.1(2)
C23 C22 H22A 119.0
C21 C22 H22A 119.0
C24 C23 C22 120.7(2)
C24 C23 H23A 119.6
C22 C23 H23A 119.6
C23 C24 C25 119.07(18)
C23 C24 H24A 120.5
C25 C24 H24A 120.5
C24 C25 C26 120.5(2)
C24 C25 H25A 119.7
C26 C25 H25A 119.7
C25 C26 C21 121.92(19)
C25 C26 H26A 119.0
C21 C26 H26A 119.0
C28 C27 C32 115.8(2)
C28 C27 B1 120.61(17)
C32 C27 B1 123.42(19)
C27 C28 C29 121.3(3)
C27 C28 H28A 119.4
C29 C28 H28A 119.4
C30 C29 C28 120.8(3)
C30 C29 H29A 119.6
C28 C29 H29A 119.6
C29 C30 C31 118.5(3)
C29 C30 H30A 120.8
C31 C30 H30A 120.8
C30 C31 C32 121.9(3)
C30 C31 H31A 119.1
C32 C31 H31A 119.1
C31 C32 C27 121.7(3)
C31 C32 H32A 119.2
C27 C32 H32A 119.2
C34 C33 C38 115.01(15)
C34 C33 B1 122.82(14)
C38 C33 B1 121.92(14)
C35 C34 C33 122.48(17)
C35 C34 H34A 118.8
C33 C34 H34A 118.8
C36 C35 C34 120.61(18)
C36 C35 H35A 119.7
C34 C35 H35A 119.7
C35 C36 C37 118.87(17)
C35 C36 H36A 120.6
C37 C36 H36A 120.6
C36 C37 C38 120.05(18)
C36 C37 H37A 120.0
C38 C37 H37A 120.0
C37 C38 C33 122.96(17)
C37 C38 H38A 118.5
C33 C38 H38A 118.5
C40 C39 C44 115.23(18)
C40 C39 B1 123.43(16)
C44 C39 B1 121.20(18)
C39 C40 C41 122.3(2)
C39 C40 H40A 118.9
C41 C40 H40A 118.9
C42 C41 C40 119.9(3)
C42 C41 H41A 120.0
C40 C41 H41A 120.0
C43 C42 C41 119.6(2)
C43 C42 H42A 120.2
C41 C42 H42A 120.2
C42 C43 C44 119.9(2)
C42 C43 H43A 120.0
C44 C43 H43A 120.0
C43 C44 C39 123.0(3)
C43 C44 H44A 118.5
C39 C44 H44A 118.5
C50 C45 C46 115.58(16)
C50 C45 B2 123.35(17)
C46 C45 B2 120.90(15)
C47 C46 C45 123.04(19)
C47 C46 H46A 118.5
C45 C46 H46A 118.5
C48 C47 C46 119.4(2)
C48 C47 H47A 120.3
C46 C47 H47A 120.3
C49 C48 C47 119.3(2)
C49 C48 H48A 120.4
C47 C48 H48A 120.4
C48 C49 C50 121.7(2)
C48 C49 H49A 119.2
C50 C49 H49A 119.2
C45 C50 C49 121.0(2)
C45 C50 H50A 119.5
C49 C50 H50A 119.5
C56 C51 C52 115.02(15)
C56 C51 B2 123.08(15)
C52 C51 B2 121.57(15)
C53 C52 C51 123.15(17)
C53 C52 H52A 118.4
C51 C52 H52A 118.4
C54 C53 C52 119.55(18)
C54 C53 H53A 120.2
C52 C53 H53A 120.2
C55 C54 C53 119.50(17)
C55 C54 H54A 120.3
C53 C54 H54A 120.3
C54 C55 C56 120.12(18)
C54 C55 H55A 119.9
C56 C55 H55A 119.9
C51 C56 C55 122.63(18)
C51 C56 H56A 118.7
C55 C56 H56A 118.7
C58 C57 C62 115.15(16)
C58 C57 B2 121.35(15)
C62 C57 B2 122.96(15)
C59 C58 C57 123.00(19)
C59 C58 H58A 118.5
C57 C58 H58A 118.5
C58 C59 C60 120.36(19)
C58 C59 H59A 119.8
C60 C59 H59A 119.8
C61 C60 C59 118.69(18)
C61 C60 H60A 120.7
C59 C60 H60A 120.7
C60 C61 C62 120.2(2)
C60 C61 H61A 119.9
C62 C61 H61A 119.9
C61 C62 C57 122.56(19)
C61 C62 H62A 118.7
C57 C62 H62A 118.7
C64 C63 C68 114.39(16)
C64 C63 B2 125.48(15)
C68 C63 B2 119.92(16)
C65 C64 C63 123.26(18)
C65 C64 H64A 118.4
C63 C64 H64A 118.4
C66 C65 C64 120.2(2)
C66 C65 H65A 119.9
C64 C65 H65A 119.9
C67 C66 C65 118.7(2)
C67 C66 H66A 120.7
C65 C66 H66A 120.7
C66 C67 C68 120.5(2)
C66 C67 H67A 119.8
C68 C67 H67A 119.8
C67 C68 C63 122.9(2)
C67 C68 H68A 118.5
C63 C68 H68A 118.5

loop_
_geom_bond_atom_site_label_1
_geom_bond_atom_site_label_2
_geom_bond_distance
P1 C9 1.7900(19)
P1 C5 1.7905(18)
P1 C1 1.791(2)
P1 C2 1.8033(17)
P2 C4 1.7846(19)
P2 C13 1.7926(18)
P2 C17 1.7959(17)
P2 C3 1.8017(16)
O1 C7 1.400(3)
O1 C8 1.411(3)
O2 C11 1.405(3)
O2 C12 1.408(3)
O3 C16 1.400(3)
O3 C15 1.404(3)
O4 C19 1.410(2)
O4 C20 1.421(3)
B1 C39 1.642(3)
B1 C21 1.644(2)
B1 C27 1.644(3)
B1 C33 1.646(2)
B2 C51 1.642(2)
B2 C45 1.644(2)
B2 C63 1.645(2)
B2 C57 1.646(2)
C1 H1A 0.9800
C1 H1B 0.9800
C1 H1C 0.9800
C2 C3 1.541(2)
C2 H2A 0.9900
C2 H2B 0.9900
C3 H3A 0.9900
C3 H3B 0.9900
C4 H4A 0.9800
C4 H4B 0.9800
C4 H4C 0.9800
C5 C6 1.521(3)
C5 H5A 0.9900
C5 H5B 0.9900
C6 C7 1.504(3)
C6 H6A 0.9900
C6 H6B 0.9900
C7 H7A 0.9900
C7 H7B 0.9900
C8 H8A 0.9800
C8 H8B 0.9800
C8 H8C 0.9800
C9 C10 1.530(3)
C9 H9A 0.9900
C9 H9B 0.9900
C10 C11 1.501(3)
C10 H10A 0.9900
C10 H10B 0.9900
C11 H11A 0.9900
C11 H11B 0.9900
C12 H12A 0.9800
C12 H12B 0.9800
C12 H12C 0.9800
C13 C14 1.518(2)
C13 H13A 0.9900
C13 H13B 0.9900
C14 C15 1.517(3)
C14 H14A 0.9900
C14 H14B 0.9900
C15 H15A 0.9900
C15 H15B 0.9900
C16 H16A 0.9800
C16 H16B 0.9800
C16 H16C 0.9800
C17 C18 1.532(2)
C17 H17A 0.9900
C17 H17B 0.9900
C18 C19 1.518(3)
C18 H18A 0.9900
C18 H18B 0.9900
C19 H19A 0.9900
C19 H19B 0.9900
C20 H20A 0.9800
C20 H20B 0.9800
C20 H20C 0.9800
C21 C26 1.399(2)
C21 C22 1.408(3)
C22 C23 1.388(3)
C22 H22A 0.9500
C23 C24 1.370(4)
C23 H23A 0.9500
C24 C25 1.379(4)
C24 H24A 0.9500
C25 C26 1.396(3)
C25 H25A 0.9500
C26 H26A 0.9500
C27 C28 1.397(3)
C27 C32 1.399(3)
C28 C29 1.418(4)
C28 H28A 0.9500
C29 C30 1.360(5)
C29 H29A 0.9500
C30 C31 1.361(5)
C30 H30A 0.9500
C31 C32 1.387(4)
C31 H31A 0.9500
C32 H32A 0.9500
C33 C34 1.400(2)
C33 C38 1.403(2)
C34 C35 1.396(3)
C34 H34A 0.9500
C35 C36 1.374(3)
C35 H35A 0.9500
C36 C37 1.385(3)
C36 H36A 0.9500
C37 C38 1.391(2)
C37 H37A 0.9500
C38 H38A 0.9500
C39 C40 1.388(3)
C39 C44 1.402(3)
C40 C41 1.400(3)
C40 H40A 0.9500
C41 C42 1.374(4)
C41 H41A 0.9500
C42 C43 1.366(4)
C42 H42A 0.9500
C43 C44 1.383(3)
C43 H43A 0.9500
C44 H44A 0.9500
C45 C50 1.397(3)
C45 C46 1.406(3)
C46 C47 1.401(3)
C46 H46A 0.9500
C47 C48 1.374(4)
C47 H47A 0.9500
C48 C49 1.365(4)
C48 H48A 0.9500
C49 C50 1.404(3)
C49 H49A 0.9500
C50 H50A 0.9500
C51 C56 1.391(2)
C51 C52 1.406(2)
C52 C53 1.391(2)
C52 H52A 0.9500
C53 C54 1.378(3)
C53 H53A 0.9500
C54 C55 1.376(3)
C54 H54A 0.9500
C55 C56 1.399(3)
C55 H55A 0.9500
C56 H56A 0.9500
C57 C58 1.397(2)
C57 C62 1.397(2)
C58 C59 1.379(3)
C58 H58A 0.9500
C59 C60 1.382(3)
C59 H59A 0.9500
C60 C61 1.379(3)
C60 H60A 0.9500
C61 C62 1.392(3)
C61 H61A 0.9500
C62 H62A 0.9500
C63 C64 1.395(2)
C63 C68 1.397(3)
C64 C65 1.390(3)
C64 H64A 0.9500
C65 C66 1.374(3)
C65 H65A 0.9500
C66 C67 1.371(3)
C66 H66A 0.9500
C67 C68 1.392(3)
C67 H67A 0.9500
C68 H68A 0.9500

loop_
_geom_torsion_atom_site_label_1
_geom_torsion_atom_site_label_2
_geom_torsion_atom_site_label_3
_geom_torsion_atom_site_label_4
_geom_torsion
C9 P1 C2 C3 63.90(15)
C5 P1 C2 C3 -55.50(15)
C1 P1 C2 C3 -175.26(14)
P1 C2 C3 P2 -168.31(9)
C4 P2 C3 C2 -175.78(14)
C13 P2 C3 C2 -57.21(15)
C17 P2 C3 C2 62.69(15)
C9 P1 C5 C6 64.28(16)
C1 P1 C5 C6 -58.72(17)
C2 P1 C5 C6 -176.83(13)
P1 C5 C6 C7 167.84(15)
C8 O1 C7 C6 177.5(3)
C5 C6 C7 O1 -63.3(2)
C5 P1 C9 C10 178.90(13)
C1 P1 C9 C10 -58.45(16)
C2 P1 C9 C10 60.41(16)
P1 C9 C10 C11 -166.78(14)
C12 O2 C11 C10 178.28(19)
C9 C10 C11 O2 66.7(2)
C4 P2 C13 C14 -51.49(17)
C17 P2 C13 C14 73.60(16)
C3 P2 C13 C14 -166.52(14)
P2 C13 C14 C15 175.32(14)
C16 O3 C15 C14 172.34(18)
C13 C14 C15 O3 -60.0(2)
C4 P2 C17 C18 -60.58(15)
C13 P2 C17 C18 175.18(12)
C3 P2 C17 C18 56.74(15)
P2 C17 C18 C19 -166.12(13)
C20 O4 C19 C18 175.65(18)
C17 C18 C19 O4 63.59(19)
C39 B1 C21 C26 -83.54(18)
C27 B1 C21 C26 155.54(16)
C33 B1 C21 C26 39.9(2)
C39 B1 C21 C22 89.48(19)
C27 B1 C21 C22 -31.4(2)
C33 B1 C21 C22 -147.08(16)
C26 C21 C22 C23 -0.9(3)
B1 C21 C22 C23 -174.32(18)
C21 C22 C23 C24 -0.9(3)
C22 C23 C24 C25 1.9(3)
C23 C24 C25 C26 -1.0(3)
C24 C25 C26 C21 -0.9(3)
C22 C21 C26 C25 1.8(2)
B1 C21 C26 C25 175.18(16)
C39 B1 C27 C28 -165.90(17)
C21 B1 C27 C28 -49.9(2)
C33 B1 C27 C28 70.7(2)
C39 B1 C27 C32 19.0(2)
C21 B1 C27 C32 134.94(17)
C33 B1 C27 C32 -104.38(18)
C32 C27 C28 C29 0.8(3)
B1 C27 C28 C29 -174.7(2)
C27 C28 C29 C30 -2.2(4)
C28 C29 C30 C31 1.7(4)
C29 C30 C31 C32 0.0(4)
C30 C31 C32 C27 -1.4(3)
C28 C27 C32 C31 0.9(3)
B1 C27 C32 C31 176.26(18)
C39 B1 C33 C34 145.90(15)
C21 B1 C33 C34 28.5(2)
C27 B1 C33 C34 -92.10(17)
C39 B1 C33 C38 -40.2(2)
C21 B1 C33 C38 -157.58(15)
C27 B1 C33 C38 81.82(18)
C38 C33 C34 C35 1.4(2)
B1 C33 C34 C35 175.75(16)
C33 C34 C35 C36 -0.5(3)
C34 C35 C36 C37 -0.3(3)
C35 C36 C37 C38 0.0(3)
C36 C37 C38 C33 1.1(3)
C34 C33 C38 C37 -1.8(2)
B1 C33 C38 C37 -176.12(15)
C21 B1 C39 C40 99.06(17)
C27 B1 C39 C40 -140.16(16)
C33 B1 C39 C40 -23.0(2)
C21 B1 C39 C44 -76.36(19)
C27 B1 C39 C44 44.4(2)
C33 B1 C39 C44 161.61(15)
C44 C39 C40 C41 -1.0(2)
B1 C39 C40 C41 -176.65(16)
C39 C40 C41 C42 -1.1(3)
C40 C41 C42 C43 2.0(3)
C41 C42 C43 C44 -0.7(3)
C42 C43 C44 C39 -1.6(3)
C40 C39 C44 C43 2.3(3)
B1 C39 C44 C43 178.10(17)
C51 B2 C45 C50 -103.17(19)
C63 B2 C45 C50 20.8(2)
C57 B2 C45 C50 136.45(18)
C51 B2 C45 C46 71.88(18)
C63 B2 C45 C46 -164.18(15)
C57 B2 C45 C46 -48.5(2)
C50 C45 C46 C47 -0.4(3)
B2 C45 C46 C47 -175.86(17)
C45 C46 C47 C48 0.3(3)
C46 C47 C48 C49 0.1(4)
C47 C48 C49 C50 -0.4(4)
C46 C45 C50 C49 0.2(3)
B2 C45 C50 C49 175.5(2)
C48 C49 C50 C45 0.2(4)
C45 B2 C51 C56 -91.44(18)
C63 B2 C51 C56 145.24(15)
C57 B2 C51 C56 28.5(2)
C45 B2 C51 C52 81.63(18)
C63 B2 C51 C52 -41.7(2)
C57 B2 C51 C52 -158.47(14)
C56 C51 C52 C53 -1.6(2)
B2 C51 C52 C53 -175.24(15)
C51 C52 C53 C54 1.6(3)
C52 C53 C54 C55 -0.8(3)
C53 C54 C55 C56 0.2(3)
C52 C51 C56 C55 1.0(2)
B2 C51 C56 C55 174.53(16)
C54 C55 C56 C51 -0.4(3)
C51 B2 C57 C58 45.8(2)
C45 B2 C57 C58 161.53(16)
C63 B2 C57 C58 -77.12(19)
C51 B2 C57 C62 -143.08(17)
C45 B2 C57 C62 -27.3(2)
C63 B2 C57 C62 94.03(19)
C62 C57 C58 C59 -0.8(3)
B2 C57 C58 C59 171.04(17)
C57 C58 C59 C60 0.7(3)
C58 C59 C60 C61 0.0(3)
C59 C60 C61 C62 -0.4(3)
C60 C61 C62 C57 0.3(3)
C58 C57 C62 C61 0.3(3)
B2 C57 C62 C61 -171.36(18)
C51 B2 C63 C64 -15.1(2)
C45 B2 C63 C64 -133.53(16)
C57 B2 C63 C64 106.37(17)
C51 B2 C63 C68 170.53(15)
C45 B2 C63 C68 52.1(2)
C57 B2 C63 C68 -67.99(19)
C68 C63 C64 C65 -2.1(2)
B2 C63 C64 C65 -176.73(16)
C63 C64 C65 C66 2.4(3)
C64 C65 C66 C67 -0.7(3)
C65 C66 C67 C68 -1.0(3)
C66 C67 C68 C63 1.2(3)
C64 C63 C68 C67 0.3(3)
B2 C63 C68 C67 175.25(17)

loop_
_cod_related_entry_id
_cod_related_entry_database
_cod_related_entry_code
1 ChemSpider 30655516
